data_4349205
loop_
_publ_author_name
'Seki, Tomohiro'
'Jin, Mingoo'
'Ito, Hajime'

_publ_section_title
;
 Introduction of a Biphenyl Moiety for a Solvent-Responsive Aryl Gold(I)
 Isocyanide Complex with Mechanical Reactivation.
;
_journal_issue 23
_journal_name_full 'Inorganic chemistry'
_journal_page_first 12309
_journal_page_last 12320
_journal_paper_doi 10.1021/acs.inorgchem.6b02107
_journal_volume 55
_journal_year 2016
_chemical_formula_moiety 'C27 H20 Au2 Br2 N2'
_chemical_formula_sum 'C27 H20 Au2 Br2 N2'
_chemical_formula_weight 926.21
_space_group_crystal_system monoclinic
_space_group_IT_number 15
_space_group_name_Hall '-I 2ya'
_space_group_name_H-M_alt 'I 1 2/a 1'
_atom_sites_solution_hydrogens geom
_atom_sites_solution_primary direct
_atom_sites_solution_secondary difmap
_cell_angle_alpha 90.0000
_cell_angle_beta 94.317(8)
_cell_angle_gamma 90.0000
_cell_formula_units_Z 8
_cell_length_a 14.3746(13)
_cell_length_b 22.3016(17)
_cell_length_c 15.6172(16)
_cell_measurement_reflns_used 11718
_cell_measurement_temperature 123
_cell_measurement_theta_max 27.50
_cell_measurement_theta_min 3.02
_cell_volume 4992.3(8)
_computing_cell_refinement 'RAPID AUTO'
_computing_data_collection 'RAPID AUTO (Rigaku, ????)'
_computing_data_reduction 'RAPID AUTO'
_computing_molecular_graphics 'CrystalStructure 4.2.2'
_computing_publication_material 'CrystalStructure 4.2.2 (Rigaku, 2016)'
_computing_structure_refinement 'SHELXL Version 2014/7 (Sheldrick, 2008)'
_computing_structure_solution 'SHELXS Version 2013/1 (Sheldrick, 2008)'
_diffrn_ambient_temperature 123
_diffrn_detector_area_resol_mean 10.000
_diffrn_measured_fraction_theta_full 0.997
_diffrn_measured_fraction_theta_max 0.996
_diffrn_measurement_device_type 'Rigaku R-AXIS RAPID'
_diffrn_measurement_method \w
_diffrn_radiation_type 'Mo K\a'
_diffrn_radiation_wavelength 0.71075
_diffrn_reflns_av_R_equivalents 0.1839
_diffrn_reflns_Laue_measured_fraction_full 0.997
_diffrn_reflns_Laue_measured_fraction_max 0.996
_diffrn_reflns_limit_h_max 18
_diffrn_reflns_limit_h_min -18
_diffrn_reflns_limit_k_max 28
_diffrn_reflns_limit_k_min -26
_diffrn_reflns_limit_l_max 20
_diffrn_reflns_limit_l_min -20
_diffrn_reflns_number 24242
_diffrn_reflns_point_group_measured_fraction_full 0.997
_diffrn_reflns_point_group_measured_fraction_max 0.996
_diffrn_reflns_theta_full 25.242
_diffrn_reflns_theta_max 27.484
_diffrn_reflns_theta_min 3.023
_diffrn_standards_number 0
_exptl_absorpt_coefficient_mu 15.012
_exptl_absorpt_correction_T_max 0.275
_exptl_absorpt_correction_T_min 0.056
_exptl_absorpt_correction_type multi-scan
_exptl_absorpt_process_details 'ABSCOR (Rigaku, 1995)'
_exptl_crystal_colour green
_exptl_crystal_density_diffrn 2.464
_exptl_crystal_density_method 'not measured'
_exptl_crystal_description chunk
_exptl_crystal_F_000 3392.00
_exptl_crystal_size_max 0.194
_exptl_crystal_size_mid 0.123
_exptl_crystal_size_min 0.086
_refine_diff_density_max 3.95
_refine_diff_density_min -4.51
_refine_ls_extinction_method none
_refine_ls_goodness_of_fit_ref 0.994
_refine_ls_hydrogen_treatment constr
_refine_ls_number_parameters 250
_refine_ls_number_reflns 5721
_refine_ls_number_restraints 241
_refine_ls_R_factor_all 0.1740
_refine_ls_R_factor_gt 0.0870
_refine_ls_shift/su_max 0.000
_refine_ls_structure_factor_coef Fsqd
_refine_ls_weighting_details 'w = 1/[\s^2^(Fo^2^)+(0.1272P)^2^] where P=(Fo^2^+2Fc^2^)/3'
_refine_ls_weighting_scheme calc
_refine_ls_wR_factor_gt 0.2033
_refine_ls_wR_factor_ref 0.2665
_reflns_Friedel_coverage 0.000
_reflns_number_gt 2702
_reflns_number_total 5721
_reflns_threshold_expression F^2^>2.0\s(F^2^)
_cod_data_source_file 3-CH2Br2.cif
_cod_data_source_block MIN-304
_cod_database_code 4349205

loop_
_space_group_symop_operation_xyz
'x, y, z'
'-x+1/2, y, -z'
'x+1/2, y+1/2, z+1/2'
'-x+1, y+1/2, -z+1/2'
'-x, -y, -z'
'x-1/2, -y, z'
'-x+1/2, -y+1/2, -z+1/2'
'x, -y+1/2, z+1/2'

loop_
_atom_site_label
_atom_site_type_symbol
_atom_site_fract_x
_atom_site_fract_y
_atom_site_fract_z
_atom_site_U_iso_or_equiv
_atom_site_adp_type
_atom_site_occupancy
_atom_site_site_symmetry_order
_atom_site_calc_flag
_atom_site_refinement_flags_posn
_atom_site_refinement_flags_adp
Au1 Au 0.04185(6) 0.57345(3) -0.01283(6) 0.0501(3) Uani 1 1 d . .
Au2 Au 0.36486(6) 0.70103(3) 0.02354(6) 0.0469(3) Uani 1 1 d . .
N15 N 0.2127(14) 0.5345(7) 0.1082(13) 0.051(2) Uani 1 1 d . U
N24 N 0.2662(13) 0.6520(7) 0.1793(12) 0.047(2) Uani 1 1 d . U
C3 C -0.0710(9) 0.5992(6) -0.0977(10) 0.059(3) Uani 1 1 d G U
C4 C -0.1339(11) 0.6421(6) -0.0731(8) 0.060(3) Uani 1 1 d G U
H4 H -0.1282 0.6579 -0.0164 0.072 Uiso 1 1 calc R U
C5 C -0.2051(9) 0.6620(6) -0.1314(10) 0.061(3) Uani 1 1 d G U
H5 H -0.2481 0.6913 -0.1145 0.073 Uiso 1 1 calc R U
C6 C -0.2134(9) 0.6390(6) -0.2143(9) 0.062(3) Uani 1 1 d G U
H6 H -0.2621 0.6525 -0.2541 0.074 Uiso 1 1 calc R U
C7 C -0.1505(11) 0.5961(6) -0.2389(8) 0.061(3) Uani 1 1 d G U
H7 H -0.1562 0.5803 -0.2956 0.073 Uiso 1 1 calc R U
C8 C -0.0793(9) 0.5762(5) -0.1806(10) 0.060(3) Uani 1 1 d G U
H8 H -0.0363 0.5469 -0.1974 0.072 Uiso 1 1 calc R U
C9 C 0.2855(8) 0.5113(6) 0.1636(9) 0.051(2) Uani 1 1 d G U
C10 C 0.2999(9) 0.5305(5) 0.2483(9) 0.052(2) Uani 1 1 d G U
C11 C 0.3724(10) 0.5064(6) 0.3014(7) 0.053(2) Uani 1 1 d G U
H11 H 0.3823 0.5195 0.3592 0.063 Uiso 1 1 calc R U
C12 C 0.4306(8) 0.4633(6) 0.2698(8) 0.053(2) Uani 1 1 d G U
H12 H 0.4802 0.4468 0.3060 0.063 Uiso 1 1 calc R U
C13 C 0.4162(9) 0.4441(5) 0.1851(9) 0.052(2) Uani 1 1 d G U
H13 H 0.4560 0.4146 0.1635 0.063 Uiso 1 1 calc R U
C14 C 0.3436(10) 0.4681(6) 0.1320(7) 0.052(2) Uani 1 1 d G U
H14 H 0.3338 0.4550 0.0742 0.062 Uiso 1 1 calc R U
C16 C 0.1447(17) 0.5500(9) 0.0667(15) 0.050(2) Uani 1 1 d . U
C17 C 0.4281(9) 0.7388(5) -0.0810(8) 0.047(2) Uani 1 1 d G U
C18 C 0.4995(9) 0.7080(4) -0.1171(9) 0.047(2) Uani 1 1 d G U
H18 H 0.5207 0.6707 -0.0933 0.057 Uiso 1 1 calc R U
C19 C 0.5399(8) 0.7315(5) -0.1879(9) 0.048(2) Uani 1 1 d G U
H19 H 0.5887 0.7104 -0.2125 0.058 Uiso 1 1 calc R U
C20 C 0.5088(9) 0.7860(5) -0.2226(8) 0.048(2) Uani 1 1 d G U
H20 H 0.5364 0.8021 -0.2710 0.058 Uiso 1 1 calc R U
C21 C 0.4374(9) 0.8169(4) -0.1866(9) 0.048(2) Uani 1 1 d G U
H21 H 0.4162 0.8541 -0.2103 0.057 Uiso 1 1 calc R U
C22 C 0.3971(8) 0.7933(5) -0.1158(9) 0.047(2) Uani 1 1 d G U
H22 H 0.3483 0.8144 -0.0911 0.057 Uiso 1 1 calc R U
C23 C 0.3024(15) 0.6689(9) 0.1212(15) 0.047(2) Uani 1 1 d . U
C25 C 0.2192(10) 0.6324(5) 0.2483(7) 0.0479(19) Uani 1 1 d G U
C26 C 0.1637(10) 0.6739(4) 0.2872(8) 0.048(2) Uani 1 1 d G U
H26 H 0.1513 0.7118 0.2610 0.058 Uiso 1 1 calc R U
C27 C 0.1265(9) 0.6600(5) 0.3643(9) 0.049(2) Uani 1 1 d G U
H27 H 0.0886 0.6883 0.3909 0.058 Uiso 1 1 calc R U
C28 C 0.1448(10) 0.6045(5) 0.4026(7) 0.049(2) Uani 1 1 d G U
H28 H 0.1193 0.5950 0.4554 0.058 Uiso 1 1 calc R U
C29 C 0.2002(10) 0.5630(4) 0.3638(8) 0.048(2) Uani 1 1 d G U
H29 H 0.2127 0.5251 0.3899 0.058 Uiso 1 1 calc R U
C30 C 0.2374(9) 0.5770(5) 0.2866(9) 0.048(2) Uani 1 1 d G U
Br32 Br 0.5775(3) 0.93623(14) -0.0254(2) 0.0945(10) Uani 1 1 d . U
Br33 Br 0.6358(3) 0.81703(19) 0.0775(3) 0.1125(12) Uani 1 1 d . U
C31 C 0.609(2) 0.8534(14) -0.029(2) 0.1007(17) Uani 1 1 d . U
H31A H 0.5567 0.8316 -0.0596 0.121 Uiso 1 1 calc R U
H31B H 0.6641 0.8489 -0.0630 0.121 Uiso 1 1 calc R U

loop_
_atom_site_aniso_label
_atom_site_aniso_U_11
_atom_site_aniso_U_22
_atom_site_aniso_U_33
_atom_site_aniso_U_23
_atom_site_aniso_U_13
_atom_site_aniso_U_12
Au1 0.0566(6) 0.0444(5) 0.0497(6) -0.0039(4) 0.0064(5) -0.0054(3)
Au2 0.0539(6) 0.0433(5) 0.0436(6) -0.0002(3) 0.0040(4) -0.0029(3)
N15 0.060(6) 0.039(4) 0.054(6) 0.003(4) 0.016(5) -0.001(4)
N24 0.054(5) 0.042(4) 0.046(5) -0.008(4) -0.001(4) 0.000(3)
C3 0.055(6) 0.054(6) 0.065(7) 0.006(5) 0.000(6) -0.004(4)
C4 0.057(6) 0.057(6) 0.066(7) 0.006(5) -0.001(6) -0.003(4)
C5 0.058(6) 0.058(6) 0.067(7) 0.005(5) -0.002(6) -0.003(4)
C6 0.058(6) 0.058(6) 0.067(7) 0.006(5) -0.002(6) -0.003(4)
C7 0.058(6) 0.057(6) 0.067(7) 0.006(5) -0.001(6) -0.004(4)
C8 0.057(6) 0.056(6) 0.066(7) 0.006(5) -0.001(6) -0.004(4)
C9 0.061(5) 0.040(4) 0.055(5) 0.004(3) 0.016(4) 0.000(3)
C10 0.061(5) 0.041(4) 0.056(5) 0.004(3) 0.016(5) 0.000(3)
C11 0.061(5) 0.042(4) 0.057(6) 0.004(4) 0.015(5) 0.000(3)
C12 0.061(5) 0.042(4) 0.057(6) 0.005(4) 0.015(5) 0.000(4)
C13 0.061(5) 0.041(4) 0.057(6) 0.005(4) 0.016(5) 0.001(3)
C14 0.061(5) 0.040(4) 0.056(5) 0.004(3) 0.016(5) 0.001(3)
C16 0.061(6) 0.038(4) 0.054(6) 0.002(4) 0.016(5) -0.001(4)
C17 0.036(5) 0.045(5) 0.057(6) 0.004(4) -0.006(4) -0.009(4)
C18 0.036(5) 0.047(5) 0.058(6) 0.004(4) -0.006(4) -0.008(4)
C19 0.037(5) 0.047(5) 0.058(6) 0.003(4) -0.006(4) -0.007(4)
C20 0.038(5) 0.047(5) 0.058(6) 0.004(4) -0.006(4) -0.006(4)
C21 0.037(5) 0.047(5) 0.058(6) 0.004(4) -0.005(4) -0.007(4)
C22 0.036(5) 0.046(5) 0.058(6) 0.004(4) -0.006(4) -0.008(4)
C23 0.054(5) 0.042(4) 0.046(5) -0.007(4) -0.001(4) 0.000(4)
C25 0.054(5) 0.044(4) 0.046(5) -0.008(3) 0.000(4) -0.001(3)
C26 0.054(5) 0.044(4) 0.046(5) -0.009(3) 0.000(4) -0.001(3)
C27 0.054(5) 0.045(4) 0.047(5) -0.009(4) 0.000(4) -0.001(3)
C28 0.054(5) 0.045(4) 0.047(5) -0.008(4) 0.000(4) -0.002(3)
C29 0.054(5) 0.045(4) 0.046(5) -0.008(4) 0.000(4) -0.001(3)
C30 0.054(5) 0.044(4) 0.046(5) -0.008(3) 0.000(4) -0.001(3)
Br32 0.113(2) 0.0879(18) 0.087(2) -0.0080(16) 0.0328(19) -0.0223(17)
Br33 0.099(3) 0.143(3) 0.096(3) 0.025(2) 0.011(2) -0.003(2)
C31 0.105(3) 0.109(3) 0.090(3) 0.010(3) 0.021(3) -0.010(3)

loop_
_atom_type_symbol
_atom_type_description
_atom_type_scat_dispersion_real
_atom_type_scat_dispersion_imag
_atom_type_scat_source
C C 0.0033 0.0016
;
International Tables for Crystallography
(Vol. C, Tables 4.2.6.8 and 6.1.1.4)
;
H H 0.0000 0.0000
;
International Tables for Crystallography
(Vol. C, Table 6.1.1.4)
;
Au Au -2.0133 8.8022
;
International Tables for Crystallography
(Vol. C, Tables 4.2.6.8 and 6.1.1.4)
;
N N 0.0061 0.0033
;
International Tables for Crystallography
(Vol. C, Tables 4.2.6.8 and 6.1.1.4)
;
Br Br -0.2901 2.4595
;
International Tables for Crystallography
(Vol. C, Tables 4.2.6.8 and 6.1.1.4)
;

loop_
_geom_angle_atom_site_label_1
_geom_angle_atom_site_label_2
_geom_angle_atom_site_label_3
_geom_angle
_geom_angle_site_symmetry_1
_geom_angle_site_symmetry_3
C16 Au1 C3 179.1(8) . .
C16 Au1 Au2 88.3(6) . 2
C3 Au1 Au2 91.8(4) . 2
C23 Au2 C17 177.5(7) . .
C23 Au2 Au1 86.2(6) . 2
C17 Au2 Au1 96.3(3) . 2
C23 Au2 Au2 70.6(7) . 2
C17 Au2 Au2 107.9(4) . 2
Au1 Au2 Au2 114.01(2) 2 2
C16 N15 C9 172.4(19) . .
C23 N24 C25 178(2) . .
C4 C3 C8 120.0 . .
C4 C3 Au1 120.2(8) . .
C8 C3 Au1 119.7(8) . .
C3 C4 C5 120.0 . .
C3 C4 H4 120.0 . .
C5 C4 H4 120.0 . .
C6 C5 C4 120.0 . .
C6 C5 H5 120.0 . .
C4 C5 H5 120.0 . .
C5 C6 C7 120.0 . .
C5 C6 H6 120.0 . .
C7 C6 H6 120.0 . .
C8 C7 C6 120.0 . .
C8 C7 H7 120.0 . .
C6 C7 H7 120.0 . .
C3 C8 C7 120.0 . .
C3 C8 H8 120.0 . .
C7 C8 H8 120.0 . .
C14 C9 C10 120.0 . .
C14 C9 N15 118.4(11) . .
C10 C9 N15 121.5(11) . .
C9 C10 C11 120.0 . .
C9 C10 C30 122.2(11) . .
C11 C10 C30 117.8(11) . .
C12 C11 C10 120.0 . .
C12 C11 H11 120.0 . .
C10 C11 H11 120.0 . .
C13 C12 C11 120.0 . .
C13 C12 H12 120.0 . .
C11 C12 H12 120.0 . .
C12 C13 C14 120.0 . .
C12 C13 H13 120.0 . .
C14 C13 H13 120.0 . .
C9 C14 C13 120.0 . .
C9 C14 H14 120.0 . .
C13 C14 H14 120.0 . .
N15 C16 Au1 173.2(19) . .
C22 C17 C18 120.0 . .
C22 C17 Au2 120.5(6) . .
C18 C17 Au2 119.4(6) . .
C19 C18 C17 120.0 . .
C19 C18 H18 120.0 . .
C17 C18 H18 120.0 . .
C18 C19 C20 120.0 . .
C18 C19 H19 120.0 . .
C20 C19 H19 120.0 . .
C21 C20 C19 120.0 . .
C21 C20 H20 120.0 . .
C19 C20 H20 120.0 . .
C22 C21 C20 120.0 . .
C22 C21 H21 120.0 . .
C20 C21 H21 120.0 . .
C21 C22 C17 120.0 . .
C21 C22 H22 120.0 . .
C17 C22 H22 120.0 . .
N24 C23 Au2 177.7(18) . .
N24 C25 C26 117.3(10) . .
N24 C25 C30 121.9(11) . .
C26 C25 C30 120.0 . .
C27 C26 C25 120.0 . .
C27 C26 H26 120.0 . .
C25 C26 H26 120.0 . .
C26 C27 C28 120.0 . .
C26 C27 H27 120.0 . .
C28 C27 H27 120.0 . .
C29 C28 C27 120.0 . .
C29 C28 H28 120.0 . .
C27 C28 H28 120.0 . .
C30 C29 C28 120.0 . .
C30 C29 H29 120.0 . .
C28 C29 H29 120.0 . .
C29 C30 C25 120.0 . .
C29 C30 C10 117.7(9) . .
C25 C30 C10 122.3(9) . .
Br33 C31 Br32 115.5(18) . .
Br33 C31 H31A 108.4 . .
Br32 C31 H31A 108.4 . .
Br33 C31 H31B 108.4 . .
Br32 C31 H31B 108.4 . .
H31A C31 H31B 107.5 . .

loop_
_geom_bond_atom_site_label_1
_geom_bond_atom_site_label_2
_geom_bond_distance
_geom_bond_site_symmetry_2
Au1 C16 1.93(3) .
Au1 C3 2.096(11) .
Au1 Au2 3.1551(11) 2
Au2 C23 1.96(2) .
Au2 C17 2.104(9) .
Au2 Au1 3.1550(11) 2
Au2 Au2 3.3286(19) 2
N15 C16 1.18(3) .
N15 C9 1.41(2) .
N24 C23 1.14(2) .
N24 C25 1.38(2) .
C3 C4 1.3899 .
C3 C8 1.3901 .
C4 C5 1.3901 .
C4 H4 0.9500 .
C5 C6 1.3900 .
C5 H5 0.9500 .
C6 C7 1.3902 .
C6 H6 0.9500 .
C7 C8 1.3901 .
C7 H7 0.9500 .
C8 H8 0.9500 .
C9 C14 1.3899 .
C9 C10 1.3900 .
C10 C11 1.3901 .
C10 C30 1.524(12) .
C11 C12 1.3900 .
C11 H11 0.9500 .
C12 C13 1.3899 .
C12 H12 0.9500 .
C13 C14 1.3901 .
C13 H13 0.9500 .
C14 H14 0.9500 .
C17 C22 1.3900 .
C17 C18 1.3900 .
C18 C19 1.3898 .
C18 H18 0.9500 .
C19 C20 1.3904 .
C19 H19 0.9500 .
C20 C21 1.3899 .
C20 H20 0.9500 .
C21 C22 1.3899 .
C21 H21 0.9500 .
C22 H22 0.9500 .
C25 C26 1.3900 .
C25 C30 1.3901 .
C26 C27 1.3898 .
C26 H26 0.9500 .
C27 C28 1.3901 .
C27 H27 0.9500 .
C28 C29 1.3901 .
C28 H28 0.9500 .
C29 C30 1.3900 .
C29 H29 0.9500 .
Br32 C31 1.90(3) .
Br33 C31 1.86(3) .
C31 H31A 0.9900 .
C31 H31B 0.9900 .

loop_
_geom_torsion_atom_site_label_1
_geom_torsion_atom_site_label_2
_geom_torsion_atom_site_label_3
_geom_torsion_atom_site_label_4
_geom_torsion
C8 C3 C4 C5 0.0
Au1 C3 C4 C5 175.8(10)
C3 C4 C5 C6 0.0
C4 C5 C6 C7 0.0
C5 C6 C7 C8 0.0
C4 C3 C8 C7 0.0
Au1 C3 C8 C7 -175.8(10)
C6 C7 C8 C3 0.0
C14 C9 C10 C11 0.0
N15 C9 C10 C11 179.8(14)
C14 C9 C10 C30 -179.1(12)
N15 C9 C10 C30 0.7(14)
C9 C10 C11 C12 0.0
C30 C10 C11 C12 179.2(12)
C10 C11 C12 C13 0.0
C11 C12 C13 C14 0.0
C10 C9 C14 C13 0.0
N15 C9 C14 C13 -179.8(14)
C12 C13 C14 C9 0.0
C22 C17 C18 C19 0.0
Au2 C17 C18 C19 177.9(10)
C17 C18 C19 C20 0.0
C18 C19 C20 C21 0.0
C19 C20 C21 C22 0.0
C20 C21 C22 C17 0.0
C18 C17 C22 C21 0.0
Au2 C17 C22 C21 -177.9(10)
N24 C25 C26 C27 -170.0(16)
C30 C25 C26 C27 0.0
C25 C26 C27 C28 0.0
C26 C27 C28 C29 0.0
C27 C28 C29 C30 0.0
C28 C29 C30 C25 0.0
C28 C29 C30 C10 178.3(13)
N24 C25 C30 C29 169.6(16)
C26 C25 C30 C29 0.0
N24 C25 C30 C10 -8.7(16)
C26 C25 C30 C10 -178.3(14)
C9 C10 C30 C29 128.7(9)
C11 C10 C30 C29 -50.4(13)
C9 C10 C30 C25 -53.0(14)
C11 C10 C30 C25 127.9(9)
